data_7155191
loop_
_publ_author_name
'Bathula, Chandramohan'
'Tripathi, Sayantan'
'Srinivasan, Ramprasad'
'Jha, Kunal Kumar'
'Ganguli, Arnab'
'Chakrabarti, G.'
'Singh, Shailja'
'Munshi, Parthapratim'
'Sen, Subhabrata'

_publ_section_title
;
 Synthesis of novel 5-arylidenethiazolidinones with apoptotic properties
 via a three component reaction using piperidine as a bifunctional
 reagent.
;
_journal_issue 34
_journal_name_full 'Organic &amp; biomolecular chemistry'
_journal_page_first 8053
_journal_page_last 8063
_journal_paper_doi 10.1039/c6ob01257d
_journal_volume 14
_journal_year 2016
_chemical_formula_moiety 'C17 H20 N2 O3 S'
_chemical_formula_sum 'C17 H20 N2 O3 S'
_chemical_formula_weight 332.41
_chemical_name_systematic (Z)-5-(2,3-dimethoxybenzylidene)-2-(piperidin-1-yl)thiazol-4(5H)-one
_space_group_crystal_system triclinic
_space_group_IT_number 2
_space_group_name_Hall '-P 1'
_space_group_name_H-M_alt 'P -1'
_symmetry_space_group_name_Hall '-P 1'
_symmetry_space_group_name_H-M 'P -1'
_atom_sites_solution_hydrogens geom
_audit_creation_method SHELXL-2014/7
_audit_update_record
;
2016-02-14 deposited with the CCDC.
2016-07-01 downloaded from the CCDC.
;
_cell_angle_alpha 96.955(4)
_cell_angle_beta 103.338(3)
_cell_angle_gamma 100.576(3)
_cell_formula_units_Z 2
_cell_length_a 6.9066(6)
_cell_length_b 10.3537(10)
_cell_length_c 12.5514(13)
_cell_measurement_reflns_used 9980
_cell_measurement_temperature 300(2)
_cell_measurement_theta_max 26.38
_cell_measurement_theta_min 2.86
_cell_volume 845.87(14)
_computing_cell_refinement 'Bruker SAINT'
_computing_data_collection 'Bruker APEX2'
_computing_data_reduction 'Bruker SAINT'
_computing_molecular_graphics 'Bruker SHELXTL'
_computing_publication_material 'Bruker SHELXTL'
_computing_structure_refinement 'SHELXL-2014/7 (Sheldrick, 2014)'
_computing_structure_solution 'SHELXS-97 (Sheldrick 2008)'
_diffrn_ambient_temperature 300(2)
_diffrn_measured_fraction_theta_full 0.997
_diffrn_measured_fraction_theta_max 0.997
_diffrn_measurement_device_type 'Bruker PHOTON100 CMOS'
_diffrn_measurement_method '\f and \w scans'
_diffrn_radiation_type MoK\a
_diffrn_radiation_wavelength 0.71073
_diffrn_reflns_av_R_equivalents 0.0399
_diffrn_reflns_av_unetI/netI 0.0200
_diffrn_reflns_Laue_measured_fraction_full 0.997
_diffrn_reflns_Laue_measured_fraction_max 0.997
_diffrn_reflns_limit_h_max 8
_diffrn_reflns_limit_h_min -8
_diffrn_reflns_limit_k_max 12
_diffrn_reflns_limit_k_min -12
_diffrn_reflns_limit_l_max 15
_diffrn_reflns_limit_l_min -15
_diffrn_reflns_number 29059
_diffrn_reflns_point_group_measured_fraction_full 0.997
_diffrn_reflns_point_group_measured_fraction_max 0.997
_diffrn_reflns_theta_full 25.242
_diffrn_reflns_theta_max 25.700
_diffrn_reflns_theta_min 2.411
_diffrn_source X-ray
_exptl_absorpt_coefficient_mu 0.207
_exptl_absorpt_correction_T_max 0.841
_exptl_absorpt_correction_T_min 0.799
_exptl_absorpt_correction_type multi-scan
_exptl_absorpt_process_details SADABS
_exptl_crystal_colour Colourless
_exptl_crystal_density_diffrn 1.305
_exptl_crystal_description Block
_exptl_crystal_F_000 352
_exptl_crystal_size_max 0.379
_exptl_crystal_size_mid 0.261
_exptl_crystal_size_min 0.183
_refine_diff_density_max 0.311
_refine_diff_density_min -0.200
_refine_diff_density_rms 0.033
_refine_ls_extinction_coef 0.055(9)
_refine_ls_extinction_expression Fc^*^=kFc[1+0.001xFc^2^\l^3^/sin(2\q)]^-1/4^
_refine_ls_extinction_method 'SHELXL-2014/7 (Sheldrick 2014'
_refine_ls_goodness_of_fit_ref 1.038
_refine_ls_hydrogen_treatment constr
_refine_ls_matrix_type full
_refine_ls_number_parameters 211
_refine_ls_number_reflns 3209
_refine_ls_number_restraints 0
_refine_ls_restrained_S_all 1.038
_refine_ls_R_factor_all 0.0470
_refine_ls_R_factor_gt 0.0389
_refine_ls_shift/su_max 0.001
_refine_ls_shift/su_mean 0.000
_refine_ls_structure_factor_coef Fsqd
_refine_ls_weighting_details 'w=1/[\s^2^(Fo^2^)+(0.0555P)^2^+0.2631P] where P=(Fo^2^+2Fc^2^)/3'
_refine_ls_weighting_scheme calc
_refine_ls_wR_factor_gt 0.1052
_refine_ls_wR_factor_ref 0.1122
_reflns_Friedel_coverage 0.000
_reflns_number_gt 2735
_reflns_number_total 3209
_reflns_threshold_expression 'I > 2\s(I)'
_cod_data_source_file c6ob01257d4.cif
_cod_data_source_block 17m
_cod_depositor_comments
;
The following automatic conversions were performed:

'_exptl_absorpt_correction_type' value 'Multi-Scan' changed to
'multi-scan' according to
/usr/data/users/saulius/crontab/automatic-downloads/rss-feeds/RSC/lib/dictionaries/cif_core.dic
dictionary named 'cif_core.dic' version 2.4.2 from 2011-04-26.

Automatic conversion script
Id: cif_fix_values 4268 2015-11-12 08:31:59Z antanas 

 Adding full bibliography for 7155183--7155193.cif.
;
_cod_database_code 7155191
_shelx_shelxl_version_number 2014/7
_shelx_space_group_comment
;
The symmetry employed for this shelxl refinement is uniquely defined
by the following loop, which should always be used as a source of
symmetry information in preference to the above space-group names.
They are only intended as comments.
;
_shelx_estimated_absorpt_t_min 0.926
_shelx_estimated_absorpt_t_max 0.963

loop_
_space_group_symop_operation_xyz
'x, y, z'
'-x, -y, -z'

loop_
_atom_site_label
_atom_site_type_symbol
_atom_site_fract_x
_atom_site_fract_y
_atom_site_fract_z
_atom_site_U_iso_or_equiv
_atom_site_adp_type
_atom_site_occupancy
_atom_site_site_symmetry_order
_atom_site_calc_flag
_atom_site_refinement_flags_posn
_atom_site_refinement_flags_adp
S1 S 0.65086(6) 0.83215(5) 0.77842(4) 0.05262(19) Uani 1 1 d . .
O2 O 0.78210(17) 0.35822(13) 0.60832(10) 0.0520(3) Uani 1 1 d . .
O1 O 1.1721(2) 0.80706(16) 0.73478(14) 0.0781(5) Uani 1 1 d . .
O3 O 0.4506(2) 0.16206(14) 0.56308(13) 0.0729(4) Uani 1 1 d . .
N2 N 1.0166(2) 0.97263(16) 0.78580(13) 0.0547(4) Uani 1 1 d . .
N1 N 0.7898(2) 1.09519(16) 0.83310(14) 0.0567(4) Uani 1 1 d . .
C11 C 0.6148(2) 0.38220(18) 0.64190(14) 0.0456(4) Uani 1 1 d . .
C10 C 0.6241(2) 0.50696(18) 0.70141(14) 0.0469(4) Uani 1 1 d . .
C9 C 0.8032(2) 0.61388(19) 0.71470(14) 0.0492(4) Uani 1 1 d . .
H9 H 0.9165 0.5865 0.6998 0.059 Uiso 1 1 calc R U
C12 C 0.4411(3) 0.27936(19) 0.62121(16) 0.0537(4) Uani 1 1 d . .
C7 C 1.0237(2) 0.8427(2) 0.75391(15) 0.0538(5) Uani 1 1 d . .
C8 C 0.8273(2) 0.74480(18) 0.74511(14) 0.0470(4) Uani 1 1 d . .
C6 C 0.8376(2) 0.98184(18) 0.80142(14) 0.0479(4) Uani 1 1 d . .
C5 C 0.5897(3) 1.1051(2) 0.85065(18) 0.0611(5) Uani 1 1 d . .
H5A H 0.5038 1.0165 0.8382 0.073 Uiso 1 1 calc R U
H5B H 0.5243 1.1550 0.7979 0.073 Uiso 1 1 calc R U
C14 C 0.4585(3) 0.5240(2) 0.74488(19) 0.0617(5) Uani 1 1 d . .
H14 H 0.4635 0.6050 0.7877 0.074 Uiso 1 1 calc R U
C00G C 0.2782(3) 0.3010(2) 0.66232(19) 0.0645(5) Uani 1 1 d . .
H00G H 0.1613 0.2338 0.6479 0.077 Uiso 1 1 calc R U
C13 C 0.2899(3) 0.4226(2) 0.7248(2) 0.0677(6) Uani 1 1 d . .
H13 H 0.1813 0.4359 0.7538 0.081 Uiso 1 1 calc R U
C1 C 0.9376(3) 1.2229(2) 0.85430(18) 0.0637(5) Uani 1 1 d . .
H1A H 0.8897 1.2783 0.8012 0.076 Uiso 1 1 calc R U
H1B H 1.0677 1.2074 0.8453 0.076 Uiso 1 1 calc R U
C15 C 0.7659(4) 0.3542(3) 0.49262(17) 0.0801(7) Uani 1 1 d . .
H15A H 0.6492 0.2869 0.4506 0.120 Uiso 1 1 calc R U
H15B H 0.8868 0.3335 0.4760 0.120 Uiso 1 1 calc R U
H15C H 0.7508 0.4394 0.4734 0.120 Uiso 1 1 calc R U
C4 C 0.6132(4) 1.1729(2) 0.9660(2) 0.0773(6) Uani 1 1 d . .
H4A H 0.6637 1.1176 1.0184 0.093 Uiso 1 1 calc R U
H4B H 0.4813 1.1847 0.9749 0.093 Uiso 1 1 calc R U
C2 C 0.9637(4) 1.2928(2) 0.9697(2) 0.0812(7) Uani 1 1 d . .
H2A H 1.0532 1.3800 0.9811 0.097 Uiso 1 1 calc R U
H2B H 1.0279 1.2423 1.0224 0.097 Uiso 1 1 calc R U
C3 C 0.7613(4) 1.3090(3) 0.9913(3) 0.0950(8) Uani 1 1 d . .
H3A H 0.7038 1.3680 0.9448 0.114 Uiso 1 1 calc R U
H3B H 0.7826 1.3486 1.0684 0.114 Uiso 1 1 calc R U
C16 C 0.2714(4) 0.0575(3) 0.5313(2) 0.0938(8) Uani 1 1 d . .
H16A H 0.2398 0.0292 0.5966 0.141 Uiso 1 1 calc R U
H16B H 0.2945 -0.0165 0.4855 0.141 Uiso 1 1 calc R U
H16C H 0.1594 0.0893 0.4904 0.141 Uiso 1 1 calc R U

loop_
_atom_site_aniso_label
_atom_site_aniso_U_11
_atom_site_aniso_U_22
_atom_site_aniso_U_33
_atom_site_aniso_U_23
_atom_site_aniso_U_13
_atom_site_aniso_U_12
S1 0.0315(2) 0.0564(3) 0.0678(3) 0.0017(2) 0.01949(19) 0.00155(17)
O2 0.0414(6) 0.0653(8) 0.0495(7) 0.0058(6) 0.0155(5) 0.0103(5)
O1 0.0396(7) 0.0835(10) 0.1072(12) -0.0130(9) 0.0359(7) 0.0010(7)
O3 0.0639(9) 0.0599(9) 0.0877(10) 0.0021(7) 0.0288(8) -0.0088(7)
N2 0.0366(7) 0.0628(10) 0.0602(9) -0.0002(7) 0.0201(6) -0.0032(6)
N1 0.0448(8) 0.0553(9) 0.0691(10) 0.0077(7) 0.0217(7) 0.0022(7)
C11 0.0338(8) 0.0590(10) 0.0453(9) 0.0162(8) 0.0098(7) 0.0091(7)
C10 0.0357(8) 0.0554(10) 0.0523(10) 0.0151(8) 0.0143(7) 0.0092(7)
C9 0.0340(8) 0.0626(11) 0.0510(10) 0.0056(8) 0.0159(7) 0.0074(7)
C12 0.0469(10) 0.0547(10) 0.0588(11) 0.0176(8) 0.0133(8) 0.0053(8)
C7 0.0334(8) 0.0703(12) 0.0529(10) -0.0010(9) 0.0169(7) -0.0004(8)
C8 0.0311(8) 0.0620(11) 0.0453(9) 0.0010(8) 0.0139(6) 0.0037(7)
C6 0.0370(8) 0.0585(11) 0.0447(9) 0.0055(8) 0.0139(7) 0.0000(7)
C5 0.0491(10) 0.0628(12) 0.0766(13) 0.0167(10) 0.0228(9) 0.0141(9)
C14 0.0510(10) 0.0589(11) 0.0863(14) 0.0202(10) 0.0355(10) 0.0127(9)
C00G 0.0425(10) 0.0668(13) 0.0878(15) 0.0302(11) 0.0224(9) 0.0026(9)
C13 0.0488(11) 0.0665(13) 0.1045(17) 0.0321(12) 0.0418(11) 0.0149(9)
C1 0.0588(11) 0.0574(11) 0.0754(13) 0.0206(10) 0.0230(10) 0.0009(9)
C15 0.0712(14) 0.1082(19) 0.0536(12) 0.0079(12) 0.0267(10) -0.0078(13)
C4 0.0772(15) 0.0788(15) 0.0838(16) 0.0097(12) 0.0421(12) 0.0123(12)
C2 0.0795(16) 0.0667(14) 0.0833(16) -0.0034(12) 0.0200(12) -0.0072(12)
C3 0.101(2) 0.0746(16) 0.107(2) -0.0144(14) 0.0472(16) 0.0064(14)
C16 0.0782(16) 0.0743(16) 0.108(2) -0.0069(14) 0.0255(14) -0.0241(13)

loop_
_atom_type_symbol
_atom_type_description
_atom_type_scat_dispersion_real
_atom_type_scat_dispersion_imag
_atom_type_scat_source
C C 0.0033 0.0016 'International Tables Vol C Tables 4.2.6.8 and 6.1.1.4'
H H 0.0000 0.0000 'International Tables Vol C Tables 4.2.6.8 and 6.1.1.4'
N N 0.0061 0.0033 'International Tables Vol C Tables 4.2.6.8 and 6.1.1.4'
O O 0.0106 0.0060 'International Tables Vol C Tables 4.2.6.8 and 6.1.1.4'
S S 0.1246 0.1234 'International Tables Vol C Tables 4.2.6.8 and 6.1.1.4'

loop_
_geom_angle_atom_site_label_1
_geom_angle_atom_site_label_2
_geom_angle_atom_site_label_3
_geom_angle
C8 S1 C6 88.69(8)
C11 O2 C15 115.05(15)
C12 O3 C16 117.79(18)
C6 N2 C7 111.28(15)
C6 N1 C5 123.80(15)
C6 N1 C1 121.33(16)
C5 N1 C1 114.87(16)
O2 C11 C10 119.36(15)
O2 C11 C12 119.70(16)
C10 C11 C12 120.86(16)
C11 C10 C14 117.97(16)
C11 C10 C9 118.90(15)
C14 C10 C9 123.13(17)
C8 C9 C10 129.35(15)
C8 C9 H9 115.3
C10 C9 H9 115.3
O3 C12 C00G 124.96(17)
O3 C12 C11 115.46(16)
C00G C12 C11 119.55(18)
O1 C7 N2 124.38(17)
O1 C7 C8 122.09(18)
N2 C7 C8 113.52(14)
C9 C8 C7 122.68(15)
C9 C8 S1 128.39(13)
C7 C8 S1 108.92(13)
N2 C6 N1 123.95(16)
N2 C6 S1 117.59(14)
N1 C6 S1 118.46(13)
N1 C5 C4 110.29(17)
N1 C5 H5A 109.6
C4 C5 H5A 109.6
N1 C5 H5B 109.6
C4 C5 H5B 109.6
H5A C5 H5B 108.1
C13 C14 C10 120.65(19)
C13 C14 H14 119.7
C10 C14 H14 119.7
C13 C00G C12 119.76(18)
C13 C00G H00G 120.1
C12 C00G H00G 120.1
C14 C13 C00G 121.12(18)
C14 C13 H13 119.4
C00G C13 H13 119.4
N1 C1 C2 109.69(17)
N1 C1 H1A 109.7
C2 C1 H1A 109.7
N1 C1 H1B 109.7
C2 C1 H1B 109.7
H1A C1 H1B 108.2
O2 C15 H15A 109.5
O2 C15 H15B 109.5
H15A C15 H15B 109.5
O2 C15 H15C 109.5
H15A C15 H15C 109.5
H15B C15 H15C 109.5
C5 C4 C3 110.89(19)
C5 C4 H4A 109.5
C3 C4 H4A 109.5
C5 C4 H4B 109.5
C3 C4 H4B 109.5
H4A C4 H4B 108.0
C1 C2 C3 111.9(2)
C1 C2 H2A 109.2
C3 C2 H2A 109.2
C1 C2 H2B 109.2
C3 C2 H2B 109.2
H2A C2 H2B 107.9
C2 C3 C4 109.9(2)
C2 C3 H3A 109.7
C4 C3 H3A 109.7
C2 C3 H3B 109.7
C4 C3 H3B 109.7
H3A C3 H3B 108.2
O3 C16 H16A 109.5
O3 C16 H16B 109.5
H16A C16 H16B 109.5
O3 C16 H16C 109.5
H16A C16 H16C 109.5
H16B C16 H16C 109.5

loop_
_geom_bond_atom_site_label_1
_geom_bond_atom_site_label_2
_geom_bond_distance
S1 C8 1.7395(17)
S1 C6 1.7707(17)
O2 C11 1.3705(19)
O2 C15 1.425(2)
O1 C7 1.215(2)
O3 C12 1.360(2)
O3 C16 1.428(3)
N2 C6 1.314(2)
N2 C7 1.369(2)
N1 C6 1.317(2)
N1 C5 1.468(2)
N1 C1 1.469(2)
C11 C10 1.394(3)
C11 C12 1.400(2)
C10 C14 1.406(2)
C10 C9 1.463(2)
C9 C8 1.332(3)
C9 H9 0.9300
C12 C00G 1.383(3)
C7 C8 1.509(2)
C5 C4 1.490(3)
C5 H5A 0.9700
C5 H5B 0.9700
C14 C13 1.369(3)
C14 H14 0.9300
C00G C13 1.379(3)
C00G H00G 0.9300
C13 H13 0.9300
C1 C2 1.494(3)
C1 H1A 0.9700
C1 H1B 0.9700
C15 H15A 0.9600
C15 H15B 0.9600
C15 H15C 0.9600
C4 C3 1.531(3)
C4 H4A 0.9700
C4 H4B 0.9700
C2 C3 1.519(4)
C2 H2A 0.9700
C2 H2B 0.9700
C3 H3A 0.9700
C3 H3B 0.9700
C16 H16A 0.9600
C16 H16B 0.9600
C16 H16C 0.9600
